data_9014856
loop_
_publ_author_name
'Bellezza, M.'
'Merlino, S.'
'Perchiazzi, N.'

_publ_section_title
;
 Distinct domains in "guarinite" from Monte Somma, Italy:
 Crystal structures and crystal chemistry
 Note: "Guarinite" Domain II
;
_journal_name_full 'The Canadian Mineralogist'
_journal_page_first 531
_journal_page_last 548
_journal_paper_doi 10.3749/canmin.50.2.531
_journal_volume 50
_journal_year 2012
_chemical_compound_source 'Monte Somma syenite, Italy'
_chemical_formula_sum 'Ca4.25 F Fe0.18 Na1.57 Nb0.57 O17 Si4 Zr1.43'
_chemical_name_mineral Wohlerite
_space_group_IT_number 4
_symmetry_space_group_name_Hall 'P 2yb'
_symmetry_space_group_name_H-M 'P 1 21 1'
_cell_angle_alpha 90
_cell_angle_beta 109.13
_cell_angle_gamma 90
_cell_formula_units_Z 2
_cell_length_a 10.836
_cell_length_b 10.270
_cell_length_c 7.296
_cell_volume 767.103
_database_code_amcsd 0019217
_exptl_crystal_density_diffrn 3.477
_cod_original_formula_sum 'Ca4.25 Nb.57 Zr1.43 Fe.18 Na1.57 Si4 O17 F'
_cod_database_code 9014856

loop_
_space_group_symop_operation_xyz
x,y,z
-x,1/2+y,-z

loop_
_atom_site_label
_atom_site_fract_x
_atom_site_fract_y
_atom_site_fract_z
_atom_site_occupancy
_atom_site_U_iso_or_equiv
Ca(1)1 0.34690 0.29650 0.55260 1.00000 0.01900
Nb 0.12990 0.05210 0.18970 0.57000 0.01400
ZrNb 0.12990 0.05210 0.18970 0.43000 0.01400
Zr 0.34270 0.28680 0.05350 1.00000 0.01200
Ca(2)1 0.14600 0.68170 0.19860 0.82000 0.01200
Fe(2) 0.14600 0.68170 0.19860 0.18000 0.01200
Ca(3) 0.36930 0.91040 0.05540 1.00000 0.01700
Ca(4) 0.15310 0.68030 0.69950 1.00000 0.01400
Na(1) 0.12160 0.06750 0.69090 0.77000 0.02100
Ca(1)2 0.12160 0.06750 0.69090 0.23000 0.02100
Na(2) 0.36810 0.91420 0.55140 0.80000 0.02000
Ca(2)2 0.36810 0.91420 0.55140 0.20000 0.02000
Si(1) 0.08080 0.37130 0.19800 1.00000 0.01200
Si(2) 0.07240 0.36320 0.63580 1.00000 0.01200
Si(3) 0.43740 0.61120 0.56250 1.00000 0.01200
Si(4) 0.43190 0.61070 0.12310 1.00000 0.01200
O(1) 0.00650 0.23600 0.11640 1.00000 0.01900
O(2) -0.01810 0.23860 0.62130 1.00000 0.01600
O(3) 0.00780 0.49980 0.09120 1.00000 0.02400
O(4) 0.01690 0.49690 0.69440 1.00000 0.02200
O(5) 0.23240 0.36990 0.20700 1.00000 0.02000
O(6) 0.22110 0.33230 0.77540 1.00000 0.01700
O(7) 0.48710 0.46900 0.64860 1.00000 0.01900
O(8) 0.46070 0.46030 0.07720 1.00000 0.01900
O(9) 0.47440 0.23410 0.32010 1.00000 0.01600
O(10) 0.46640 0.21480 0.91480 1.00000 0.01800
O(11) 0.28520 0.63710 0.51560 1.00000 0.02300
O(12) 0.28550 0.66690 0.01970 1.00000 0.01900
O(13) 0.24610 0.11320 0.03650 1.00000 0.02300
O(14) 0.22830 0.11350 0.45030 1.00000 0.02500
F(15) 0.23820 0.88660 0.74450 1.00000 0.01800
O(16) 0.21780 0.88800 0.22730 1.00000 0.01800
O(17) 0.08650 0.38860 0.42410 1.00000 0.02800
O(18) 0.52680 0.12140 0.64040 1.00000 0.02200

loop_
_cod_changelog_entry_id
_cod_changelog_entry_author
_cod_changelog_entry_date
_cod_changelog_entry_text
1
;cod-tools version 3.10.1
Id: cif_fix_AMCSD_atom_labels 10224 2024-08-07 11:09:31Z saulius
;
2024-08-07T19:40:13+03:00
;Changed the following '_atom_site_label' values:
the first duplicated label 'Ca(1)'  converted to 'Ca(1)1'
duplicated label 'Ca(1)' at index 9 converted to 'Ca(1)2'
the first duplicated label 'Ca(2)'  converted to 'Ca(2)1'
duplicated label 'Ca(2)' at index 11 converted to 'Ca(2)2'
;

loop_
_cod_related_entry_id
_cod_related_entry_database
_cod_related_entry_code
1 AMCSD 0019217
